data_1526318
loop_
_publ_author_name
'Ramachandran, G.K.'
'McMillan, P.F.'
'Sankey, O.F.'
'Dong, J.'

_publ_section_title
;
 K7.62(1) Si46 and Rb6.15(2) Si46: two structure I clathrates with fully
 occupied framework sites
;
_journal_name_full 'Journal of Solid State Chemistry'
_journal_page_first 626
_journal_page_last 634
_journal_volume 154
_journal_year 2000
_chemical_formula_sum 'Ge44.05 K7.52'
_chemical_name_systematic 'K7.52 Ge44.05'
_space_group_IT_number 223
_symmetry_space_group_name_Hall '-P 4n 2 3'
_symmetry_space_group_name_H-M 'P m -3 n'
_cell_angle_alpha 90
_cell_angle_beta 90
_cell_angle_gamma 90
_cell_formula_units_Z 1
_cell_length_a 10.66771
_cell_length_b 10.66771
_cell_length_c 10.66771
_cell_volume 1213.986
_citation_journal_id_ASTM JSSCBI
_cod_data_source_file Ramachandran_JSSCBI_2000_30.cif
_cod_data_source_block Ge44.05K7.52
_cod_database_code 1526318

loop_
_symmetry_equiv_pos_as_xyz
x,y,z
-y+1/2,x+1/2,z+1/2
-x,-y,z
y+1/2,-x+1/2,z+1/2
x,-y,-z
y+1/2,x+1/2,-z+1/2
-x,y,-z
-y+1/2,-x+1/2,-z+1/2
z,x,y
-x+1/2,z+1/2,y+1/2
-z,-x,y
x+1/2,-z+1/2,y+1/2
z,-x,-y
x+1/2,z+1/2,-y+1/2
-z,x,-y
-x+1/2,-z+1/2,-y+1/2
y,z,x
y,-z,-x
z+1/2,y+1/2,-x+1/2
-y,z,-x
-z+1/2,-y+1/2,-x+1/2
-y,-z,x
z+1/2,-y+1/2,x+1/2
-z+1/2,y+1/2,x+1/2
-x,-y,-z
y-1/2,-x-1/2,-z-1/2
x,y,-z
-y-1/2,x-1/2,-z-1/2
-x,y,z
-y-1/2,-x-1/2,z-1/2
x,-y,z
y-1/2,x-1/2,z-1/2
-z,-x,-y
x-1/2,-z-1/2,-y-1/2
z,x,-y
-x-1/2,z-1/2,-y-1/2
-z,x,y
-x-1/2,-z-1/2,y-1/2
z,-x,y
x-1/2,z-1/2,y-1/2
-y,-z,-x
-y,z,x
-z-1/2,-y-1/2,x-1/2
y,-z,x
z-1/2,y-1/2,x-1/2
y,z,-x
-z-1/2,y-1/2,-x-1/2
z-1/2,-y-1/2,-x-1/2

loop_
_atom_site_label
_atom_site_type_symbol
_atom_site_fract_x
_atom_site_fract_y
_atom_site_fract_z
_atom_site_occupancy
_atom_site_U_iso_or_equiv
Ge3 Ge 0 0.3151 0.1148 0.998 0.0
K2 K 0.25 0.5 0 0.969 0.0
Ge2 Ge 0.1833 0.1833 0.1833 0.997 0.0
K1 K 0 0 0 0.854 0.0
Ge1 Ge 0.25 0 0.5 0.691 0.0
